data_7107493
loop_
_publ_author_name
'Erli Lu'
'Qinghai Zhou'
'Yuxue Li'
'Jiaxiang Chu'
'Yaofeng Chen'
'Xuebing Leng'
'Jie Sun'

_publ_section_title
;
 Reactivity of scandium terminal imido complexes towards metal halides
;
_journal_name_full Chem.Commun.
_journal_page_first 3403
_journal_paper_doi 10.1039/c2cc30220a
_journal_volume 48
_journal_year 2012
_chemical_formula_sum 'C40 H61 Cu I N6 Sc'
_chemical_formula_weight 861.35
_chemical_name_systematic
;
?
;
_space_group_IT_number 14
_symmetry_cell_setting monoclinic
_symmetry_space_group_name_Hall '-P 2yn'
_symmetry_space_group_name_H-M 'P 1 21/n 1'
_atom_sites_solution_hydrogens geom
_atom_sites_solution_primary direct
_atom_sites_solution_secondary difmap
_audit_creation_method SHELXL-97
_cell_angle_alpha 90.00
_cell_angle_beta 104.966(2)
_cell_angle_gamma 90.00
_cell_formula_units_Z 4
_cell_length_a 11.2772(9)
_cell_length_b 36.002(3)
_cell_length_c 14.1324(12)
_cell_measurement_reflns_used 5590
_cell_measurement_temperature 293(2)
_cell_measurement_theta_max 43.979
_cell_measurement_theta_min 4.526
_cell_volume 5543.1(8)
_computing_cell_refinement 'Bruker SMART'
_computing_data_collection 'Bruker SMART'
_computing_data_reduction 'Bruker SHELXTL'
_computing_molecular_graphics 'Bruker SHELXTL'
_computing_publication_material 'Bruker SHELXTL'
_computing_structure_refinement 'SHELXL-97 (Sheldrick, 2008)'
_computing_structure_solution 'SHELXS-97 (Sheldrick, 2008)'
_diffrn_ambient_temperature 293(2)
_diffrn_measured_fraction_theta_full 0.997
_diffrn_measured_fraction_theta_max 0.997
_diffrn_measurement_device_type 'CCD area detector'
_diffrn_measurement_method 'phi and omega scans'
_diffrn_radiation_monochromator graphite
_diffrn_radiation_source 'fine-focus sealed tube'
_diffrn_radiation_type MoK\a
_diffrn_radiation_wavelength 0.71073
_diffrn_reflns_av_R_equivalents 0.0534
_diffrn_reflns_av_sigmaI/netI 0.0803
_diffrn_reflns_limit_h_max 11
_diffrn_reflns_limit_h_min -13
_diffrn_reflns_limit_k_max 44
_diffrn_reflns_limit_k_min -41
_diffrn_reflns_limit_l_max 17
_diffrn_reflns_limit_l_min -16
_diffrn_reflns_number 30198
_diffrn_reflns_theta_full 26.00
_diffrn_reflns_theta_max 26.00
_diffrn_reflns_theta_min 1.87
_exptl_absorpt_coefficient_mu 1.089
_exptl_absorpt_correction_T_max 0.832
_exptl_absorpt_correction_T_min 0.728
_exptl_absorpt_correction_type empirical
_exptl_absorpt_process_details sadabs
_exptl_crystal_colour red
_exptl_crystal_density_diffrn 1.032
_exptl_crystal_density_method 'not measured'
_exptl_crystal_description prismatic
_exptl_crystal_F_000 2184
_exptl_crystal_size_max 0.311
_exptl_crystal_size_mid 0.248
_exptl_crystal_size_min 0.167
_platon_squeeze_details
;
;
_refine_diff_density_max 0.633
_refine_diff_density_min -0.331
_refine_diff_density_rms 0.068
_refine_ls_extinction_method none
_refine_ls_goodness_of_fit_ref 0.946
_refine_ls_hydrogen_treatment constr
_refine_ls_matrix_type full
_refine_ls_number_parameters 456
_refine_ls_number_reflns 10864
_refine_ls_number_restraints 0
_refine_ls_restrained_S_all 0.946
_refine_ls_R_factor_all 0.0847
_refine_ls_R_factor_gt 0.0496
_refine_ls_shift/su_max 0.001
_refine_ls_shift/su_mean 0.000
_refine_ls_structure_factor_coef Fsqd
_refine_ls_weighting_details 'calc w=1/[\s^2^(Fo^2^)+(0.0371P)^2^+0.0000P] where P=(Fo^2^+2Fc^2^)/3'
_refine_ls_weighting_scheme calc
_refine_ls_wR_factor_gt 0.1005
_refine_ls_wR_factor_ref 0.1049
_reflns_number_gt 5683
_reflns_number_total 10864
_reflns_threshold_expression >2sigma(I)
_cod_data_source_file c2cc30220a.txt
_cod_data_source_block cd201301
_cod_original_cell_volume 5543.2(8)
_cod_original_sg_symbol_H-M P2(1)/n
_cod_database_code 7107493

loop_
_symmetry_equiv_pos_as_xyz
'x, y, z'
'-x+1/2, y+1/2, -z+1/2'
'-x, -y, -z'
'x-1/2, -y-1/2, z-1/2'

loop_
_atom_site_label
_atom_site_type_symbol
_atom_site_fract_x
_atom_site_fract_y
_atom_site_fract_z
_atom_site_U_iso_or_equiv
_atom_site_adp_type
_atom_site_occupancy
_atom_site_symmetry_multiplicity
_atom_site_calc_flag
_atom_site_refinement_flags
Sc1 Sc 0.67785(6) 0.161168(18) 0.06295(5) 0.04438(19) Uani 1 1 d .
Cu1 Cu 0.63275(4) 0.214610(14) -0.09835(3) 0.06187(16) Uani 1 1 d .
I1 I 0.71934(3) 0.247514(9) -0.21306(2) 0.08032(13) Uani 1 1 d .
N1 N 0.6535(3) 0.10254(7) 0.0234(2) 0.0488(8) Uani 1 1 d .
N2 N 0.8184(3) 0.15839(8) -0.0185(2) 0.0544(8) Uani 1 1 d .
N3 N 0.8470(3) 0.19566(9) 0.1566(2) 0.0576(8) Uani 1 1 d .
N4 N 0.6275(3) 0.15478(8) 0.2081(2) 0.0546(8) Uani 1 1 d .
N5 N 0.5716(4) 0.16691(10) 0.4884(2) 0.0741(10) Uani 1 1 d .
N6 N 0.5510(3) 0.19291(8) -0.01175(19) 0.0468(7) Uani 1 1 d .
C1 C 0.5879(4) 0.05662(11) -0.1107(3) 0.0801(14) Uani 1 1 d .
H1A H 0.6036 0.0377 -0.0612 0.120 Uiso 1 1 calc R
H1B H 0.6180 0.0486 -0.1650 0.120 Uiso 1 1 calc R
H1C H 0.5011 0.0610 -0.1327 0.120 Uiso 1 1 calc R
C2 C 0.6523(4) 0.09209(10) -0.0688(3) 0.0573(10) Uani 1 1 d .
C3 C 0.7101(4) 0.11192(11) -0.1275(3) 0.0619(11) Uani 1 1 d .
H3 H 0.6852 0.1064 -0.1940 0.074 Uiso 1 1 calc R
C4 C 0.8021(4) 0.13959(12) -0.1005(3) 0.0598(11) Uani 1 1 d .
C5 C 0.8830(4) 0.14543(12) -0.1688(3) 0.0862(15) Uani 1 1 d .
H5A H 0.8724 0.1703 -0.1942 0.129 Uiso 1 1 calc R
H5B H 0.8609 0.1280 -0.2220 0.129 Uiso 1 1 calc R
H5C H 0.9672 0.1417 -0.1339 0.129 Uiso 1 1 calc R
C6 C 0.9269(4) 0.18287(13) 0.0114(3) 0.0841(14) Uani 1 1 d .
H6A H 0.9425 0.1949 -0.0457 0.101 Uiso 1 1 calc R
H6B H 0.9987 0.1684 0.0432 0.101 Uiso 1 1 calc R
C7 C 0.9016(4) 0.21186(12) 0.0815(3) 0.0779(13) Uani 1 1 d .
H7A H 0.9779 0.2242 0.1137 0.093 Uiso 1 1 calc R
H7B H 0.8462 0.2304 0.0447 0.093 Uiso 1 1 calc R
C11 C 0.6432(4) 0.07370(10) 0.0923(3) 0.0576(11) Uani 1 1 d .
C12 C 0.7530(5) 0.05605(11) 0.1431(3) 0.0686(12) Uani 1 1 d .
C13 C 0.7446(6) 0.02981(13) 0.2148(3) 0.0891(16) Uani 1 1 d .
H13 H 0.8152 0.0176 0.2494 0.107 Uiso 1 1 calc R
C14 C 0.6342(7) 0.02173(14) 0.2349(4) 0.1010(19) Uani 1 1 d .
H14 H 0.6310 0.0045 0.2832 0.121 Uiso 1 1 calc R
C15 C 0.5321(5) 0.03863(13) 0.1850(3) 0.0838(15) Uani 1 1 d .
H15 H 0.4587 0.0332 0.2003 0.101 Uiso 1 1 calc R
C16 C 0.5310(5) 0.06431(11) 0.1104(3) 0.0649(12) Uani 1 1 d .
C17 C 0.4080(4) 0.08025(12) 0.0520(3) 0.0740(13) Uani 1 1 d .
H17 H 0.4240 0.0964 0.0008 0.089 Uiso 1 1 calc R
C18 C 0.3205(5) 0.04921(13) 0.0015(4) 0.1030(17) Uani 1 1 d .
H18A H 0.2951 0.0349 0.0501 0.155 Uiso 1 1 calc R
H18B H 0.3620 0.0334 -0.0342 0.155 Uiso 1 1 calc R
H18C H 0.2497 0.0600 -0.0427 0.155 Uiso 1 1 calc R
C19 C 0.3456(5) 0.10367(14) 0.1153(4) 0.1118(18) Uani 1 1 d .
H19A H 0.3261 0.0883 0.1646 0.168 Uiso 1 1 calc R
H19B H 0.2716 0.1143 0.0750 0.168 Uiso 1 1 calc R
H19C H 0.4000 0.1232 0.1461 0.168 Uiso 1 1 calc R
C20 C 0.8742(5) 0.06425(12) 0.1230(3) 0.0808(14) Uani 1 1 d .
H20 H 0.8664 0.0882 0.0892 0.097 Uiso 1 1 calc R
C21 C 0.9823(5) 0.06793(14) 0.2177(4) 0.1159(19) Uani 1 1 d .
H21A H 0.9628 0.0868 0.2594 0.174 Uiso 1 1 calc R
H21B H 1.0560 0.0747 0.1999 0.174 Uiso 1 1 calc R
H21C H 0.9943 0.0446 0.2518 0.174 Uiso 1 1 calc R
C22 C 0.9102(5) 0.03549(15) 0.0551(4) 0.121(2) Uani 1 1 d .
H22A H 0.9210 0.0117 0.0867 0.182 Uiso 1 1 calc R
H22B H 0.9856 0.0429 0.0409 0.182 Uiso 1 1 calc R
H22C H 0.8466 0.0339 -0.0048 0.182 Uiso 1 1 calc R
C31 C 0.8194(4) 0.22618(13) 0.2187(3) 0.0902(15) Uani 1 1 d .
H31A H 0.7827 0.2160 0.2672 0.135 Uiso 1 1 calc R
H31B H 0.7636 0.2435 0.1785 0.135 Uiso 1 1 calc R
H31C H 0.8941 0.2388 0.2506 0.135 Uiso 1 1 calc R
C32 C 0.9369(4) 0.17051(12) 0.2208(3) 0.0820(14) Uani 1 1 d .
H32A H 0.9480 0.1488 0.1846 0.123 Uiso 1 1 calc R
H32B H 0.9069 0.1633 0.2758 0.123 Uiso 1 1 calc R
H32C H 1.0139 0.1831 0.2437 0.123 Uiso 1 1 calc R
C33 C 0.6830(4) 0.13336(11) 0.2841(3) 0.0644(12) Uani 1 1 d .
H33 H 0.7370 0.1153 0.2733 0.077 Uiso 1 1 calc R
C34 C 0.6664(4) 0.13594(11) 0.3763(3) 0.0643(11) Uani 1 1 d .
H34 H 0.7085 0.1199 0.4251 0.077 Uiso 1 1 calc R
C35 C 0.5879(4) 0.16203(11) 0.3977(3) 0.0604(11) Uani 1 1 d .
C36 C 0.5223(4) 0.18328(11) 0.3166(3) 0.0655(12) Uani 1 1 d .
H36 H 0.4633 0.2002 0.3241 0.079 Uiso 1 1 calc R
C37 C 0.5459(4) 0.17882(11) 0.2275(3) 0.0585(11) Uani 1 1 d .
H37 H 0.5021 0.1935 0.1762 0.070 Uiso 1 1 calc R
C38 C 0.6454(5) 0.14608(14) 0.5715(3) 0.1007(17) Uani 1 1 d .
H38A H 0.6181 0.1207 0.5675 0.151 Uiso 1 1 calc R
H38B H 0.6365 0.1569 0.6314 0.151 Uiso 1 1 calc R
H38C H 0.7301 0.1469 0.5704 0.151 Uiso 1 1 calc R
C39 C 0.4862(5) 0.19357(13) 0.5110(3) 0.0935(16) Uani 1 1 d .
H39A H 0.4064 0.1899 0.4674 0.140 Uiso 1 1 calc R
H39B H 0.5141 0.2183 0.5033 0.140 Uiso 1 1 calc R
H39C H 0.4818 0.1901 0.5774 0.140 Uiso 1 1 calc R
C40 C 0.4304(3) 0.20725(10) -0.0364(2) 0.0428(9) Uani 1 1 d .
C41 C 0.3348(4) 0.18676(10) -0.1001(3) 0.0525(10) Uani 1 1 d .
C42 C 0.2138(4) 0.19978(13) -0.1169(3) 0.0727(12) Uani 1 1 d .
H42 H 0.1505 0.1862 -0.1574 0.087 Uiso 1 1 calc R
C43 C 0.1861(4) 0.23208(14) -0.0752(4) 0.0797(14) Uani 1 1 d .
H43 H 0.1050 0.2398 -0.0858 0.096 Uiso 1 1 calc R
C44 C 0.2789(4) 0.25266(12) -0.0184(3) 0.0711(12) Uani 1 1 d .
H44 H 0.2605 0.2751 0.0073 0.085 Uiso 1 1 calc R
C45 C 0.4017(4) 0.24092(11) 0.0023(3) 0.0548(10) Uani 1 1 d .
C46 C 0.5010(4) 0.26629(11) 0.0603(3) 0.0588(11) Uani 1 1 d .
H46 H 0.5758 0.2515 0.0833 0.071 Uiso 1 1 calc R
C47 C 0.5285(5) 0.29682(13) -0.0037(4) 0.1034(17) Uani 1 1 d .
H47A H 0.5389 0.2864 -0.0635 0.155 Uiso 1 1 calc R
H47B H 0.6024 0.3094 0.0300 0.155 Uiso 1 1 calc R
H47C H 0.4616 0.3142 -0.0184 0.155 Uiso 1 1 calc R
C48 C 0.4704(5) 0.28347(13) 0.1502(3) 0.0974(16) Uani 1 1 d .
H48A H 0.5401 0.2970 0.1875 0.146 Uiso 1 1 calc R
H48B H 0.4500 0.2641 0.1900 0.146 Uiso 1 1 calc R
H48C H 0.4018 0.3000 0.1294 0.146 Uiso 1 1 calc R
C49 C 0.3627(4) 0.15322(11) -0.1544(3) 0.0650(11) Uani 1 1 d .
H49 H 0.4339 0.1407 -0.1118 0.078 Uiso 1 1 calc R
C50 C 0.3981(5) 0.16520(13) -0.2481(3) 0.0872(15) Uani 1 1 d .
H50A H 0.3280 0.1759 -0.2934 0.131 Uiso 1 1 calc R
H50B H 0.4254 0.1439 -0.2776 0.131 Uiso 1 1 calc R
H50C H 0.4629 0.1832 -0.2318 0.131 Uiso 1 1 calc R
C51 C 0.2590(4) 0.12510(12) -0.1814(3) 0.0885(15) Uani 1 1 d .
H51A H 0.2333 0.1185 -0.1239 0.133 Uiso 1 1 calc R
H51B H 0.2871 0.1033 -0.2081 0.133 Uiso 1 1 calc R
H51C H 0.1912 0.1357 -0.2292 0.133 Uiso 1 1 calc R

loop_
_atom_site_aniso_label
_atom_site_aniso_U_11
_atom_site_aniso_U_22
_atom_site_aniso_U_33
_atom_site_aniso_U_23
_atom_site_aniso_U_13
_atom_site_aniso_U_12
Sc1 0.0453(4) 0.0436(4) 0.0437(4) -0.0003(3) 0.0106(3) -0.0019(3)
Cu1 0.0543(3) 0.0745(4) 0.0593(3) 0.0115(3) 0.0191(3) 0.0004(3)
I1 0.0680(2) 0.0992(3) 0.0787(2) 0.03176(18) 0.02774(16) 0.00361(17)
N1 0.058(2) 0.0434(19) 0.0468(18) -0.0005(15) 0.0177(16) -0.0029(15)
N2 0.046(2) 0.060(2) 0.060(2) 0.0022(17) 0.0191(17) -0.0042(17)
N3 0.051(2) 0.055(2) 0.060(2) -0.0010(18) 0.0020(17) -0.0072(17)
N4 0.071(2) 0.050(2) 0.0458(19) 0.0009(16) 0.0196(18) 0.0037(18)
N5 0.106(3) 0.072(3) 0.051(2) -0.0013(18) 0.031(2) -0.003(2)
N6 0.044(2) 0.0501(19) 0.0473(17) -0.0010(14) 0.0131(15) 0.0025(15)
C1 0.105(4) 0.069(3) 0.067(3) -0.023(2) 0.024(3) -0.024(3)
C2 0.065(3) 0.047(3) 0.058(3) -0.005(2) 0.013(2) 0.003(2)
C3 0.079(3) 0.061(3) 0.046(2) -0.003(2) 0.018(2) 0.003(2)
C4 0.065(3) 0.061(3) 0.061(3) 0.012(2) 0.029(2) 0.015(2)
C5 0.082(4) 0.104(4) 0.086(3) 0.009(3) 0.046(3) 0.008(3)
C6 0.071(3) 0.103(4) 0.080(3) 0.007(3) 0.024(3) -0.020(3)
C7 0.063(3) 0.075(3) 0.083(3) 0.012(3) -0.004(3) -0.029(2)
C11 0.079(3) 0.040(2) 0.055(2) -0.0067(19) 0.018(2) -0.005(2)
C12 0.087(4) 0.050(3) 0.067(3) -0.003(2) 0.016(3) 0.005(3)
C13 0.120(5) 0.056(3) 0.077(3) 0.012(3) 0.000(3) 0.013(3)
C14 0.153(6) 0.068(4) 0.075(3) 0.026(3) 0.017(4) -0.011(4)
C15 0.111(5) 0.066(3) 0.078(3) 0.009(3) 0.031(3) -0.019(3)
C16 0.082(4) 0.050(3) 0.064(3) 0.000(2) 0.021(3) -0.012(2)
C17 0.077(3) 0.066(3) 0.083(3) 0.002(3) 0.028(3) -0.018(3)
C18 0.108(4) 0.092(4) 0.104(4) 0.002(3) 0.019(3) -0.037(3)
C19 0.088(4) 0.114(4) 0.133(5) -0.019(4) 0.029(4) -0.008(3)
C20 0.090(4) 0.058(3) 0.086(3) 0.002(3) 0.006(3) 0.005(3)
C21 0.108(5) 0.096(4) 0.127(5) 0.000(3) -0.001(4) 0.027(3)
C22 0.100(5) 0.125(5) 0.142(5) -0.034(4) 0.036(4) 0.015(4)
C31 0.078(4) 0.082(4) 0.097(4) -0.021(3) -0.003(3) -0.002(3)
C32 0.077(3) 0.077(3) 0.080(3) 0.010(3) -0.002(3) -0.006(3)
C33 0.080(3) 0.057(3) 0.059(3) -0.006(2) 0.022(3) -0.002(2)
C34 0.080(3) 0.059(3) 0.048(2) 0.006(2) 0.008(2) 0.000(2)
C35 0.078(3) 0.057(3) 0.051(3) -0.002(2) 0.025(2) -0.009(2)
C36 0.079(3) 0.060(3) 0.065(3) -0.004(2) 0.031(3) 0.004(2)
C37 0.068(3) 0.052(3) 0.057(3) 0.000(2) 0.018(2) -0.005(2)
C38 0.123(5) 0.129(5) 0.051(3) 0.003(3) 0.026(3) -0.005(4)
C39 0.124(5) 0.095(4) 0.075(3) -0.013(3) 0.052(3) -0.003(3)
C40 0.049(2) 0.048(2) 0.0330(18) 0.0100(17) 0.0128(18) 0.0003(19)
C41 0.047(3) 0.057(3) 0.052(2) 0.012(2) 0.011(2) 0.001(2)
C42 0.054(3) 0.080(4) 0.075(3) 0.013(3) 0.001(2) -0.013(3)
C43 0.047(3) 0.086(4) 0.106(4) 0.002(3) 0.018(3) 0.010(3)
C44 0.058(3) 0.074(3) 0.085(3) 0.003(3) 0.025(3) 0.022(3)
C45 0.058(3) 0.065(3) 0.044(2) 0.010(2) 0.017(2) 0.003(2)
C46 0.056(3) 0.060(3) 0.056(2) -0.006(2) 0.006(2) 0.008(2)
C47 0.130(5) 0.091(4) 0.093(4) -0.006(3) 0.036(4) -0.033(3)
C48 0.122(5) 0.108(4) 0.064(3) -0.016(3) 0.026(3) 0.007(3)
C49 0.066(3) 0.056(3) 0.065(3) -0.001(2) 0.003(2) -0.012(2)
C50 0.107(4) 0.097(4) 0.058(3) -0.011(2) 0.023(3) -0.014(3)
C51 0.090(4) 0.077(3) 0.087(3) -0.007(3) 0.000(3) -0.020(3)

loop_
_atom_type_symbol
_atom_type_description
_atom_type_scat_dispersion_real
_atom_type_scat_dispersion_imag
_atom_type_scat_source
C C 0.0033 0.0016 'International Tables Vol C Tables 4.2.6.8 and 6.1.1.4'
H H 0.0000 0.0000 'International Tables Vol C Tables 4.2.6.8 and 6.1.1.4'
N N 0.0061 0.0033 'International Tables Vol C Tables 4.2.6.8 and 6.1.1.4'
Sc Sc 0.2519 0.3716 'International Tables Vol C Tables 4.2.6.8 and 6.1.1.4'
Cu Cu 0.3201 1.2651 'International Tables Vol C Tables 4.2.6.8 and 6.1.1.4'
I I -0.4742 1.8119 'International Tables Vol C Tables 4.2.6.8 and 6.1.1.4'

loop_
_geom_angle_atom_site_label_1
_geom_angle_atom_site_label_2
_geom_angle_atom_site_label_3
_geom_angle
N6 Sc1 N1 114.08(12)
N6 Sc1 N2 106.03(11)
N1 Sc1 N2 83.19(11)
N6 Sc1 N4 103.39(12)
N1 Sc1 N4 95.09(11)
N2 Sc1 N4 148.46(12)
N6 Sc1 N3 111.89(12)
N1 Sc1 N3 132.77(11)
N2 Sc1 N3 74.36(12)
N4 Sc1 N3 84.37(11)
N6 Sc1 Cu1 39.23(8)
N1 Sc1 Cu1 116.83(8)
N2 Sc1 Cu1 67.91(8)
N4 Sc1 Cu1 137.29(9)
N3 Sc1 Cu1 92.49(8)
N6 Cu1 I1 173.58(9)
N6 Cu1 Sc1 40.18(9)
I1 Cu1 Sc1 145.97(3)
C2 N1 C11 117.8(3)
C2 N1 Sc1 119.0(2)
C11 N1 Sc1 123.2(2)
C4 N2 C6 118.5(3)
C4 N2 Sc1 122.2(3)
C6 N2 Sc1 118.7(3)
C7 N3 C32 109.6(3)
C7 N3 C31 108.8(3)
C32 N3 C31 107.7(3)
C7 N3 Sc1 103.3(2)
C32 N3 Sc1 110.2(2)
C31 N3 Sc1 117.1(2)
C33 N4 C37 114.3(3)
C33 N4 Sc1 127.4(3)
C37 N4 Sc1 117.5(3)
C35 N5 C39 123.7(4)
C35 N5 C38 120.5(4)
C39 N5 C38 115.7(3)
C40 N6 Cu1 106.9(2)
C40 N6 Sc1 152.5(2)
Cu1 N6 Sc1 100.59(13)
C2 C1 H1A 109.5
C2 C1 H1B 109.5
H1A C1 H1B 109.5
C2 C1 H1C 109.5
H1A C1 H1C 109.5
H1B C1 H1C 109.5
N1 C2 C3 123.2(4)
N1 C2 C1 119.7(3)
C3 C2 C1 117.1(3)
C2 C3 C4 128.9(4)
C2 C3 H3 115.6
C4 C3 H3 115.6
N2 C4 C3 121.8(3)
N2 C4 C5 121.6(4)
C3 C4 C5 116.6(4)
C4 C5 H5A 109.5
C4 C5 H5B 109.5
H5A C5 H5B 109.5
C4 C5 H5C 109.5
H5A C5 H5C 109.5
H5B C5 H5C 109.5
N2 C6 C7 108.4(3)
N2 C6 H6A 110.0
C7 C6 H6A 110.0
N2 C6 H6B 110.0
C7 C6 H6B 110.0
H6A C6 H6B 108.4
N3 C7 C6 112.4(3)
N3 C7 H7A 109.1
C6 C7 H7A 109.1
N3 C7 H7B 109.1
C6 C7 H7B 109.1
H7A C7 H7B 107.9
C16 C11 C12 121.0(4)
C16 C11 N1 122.1(4)
C12 C11 N1 116.9(4)
C13 C12 C11 117.1(5)
C13 C12 C20 120.3(5)
C11 C12 C20 122.6(4)
C14 C13 C12 121.5(5)
C14 C13 H13 119.2
C12 C13 H13 119.2
C15 C14 C13 119.9(5)
C15 C14 H14 120.1
C13 C14 H14 120.1
C14 C15 C16 122.6(5)
C14 C15 H15 118.7
C16 C15 H15 118.7
C11 C16 C15 117.8(4)
C11 C16 C17 123.3(4)
C15 C16 C17 119.0(4)
C19 C17 C16 112.4(4)
C19 C17 C18 109.6(4)
C16 C17 C18 111.2(4)
C19 C17 H17 107.8
C16 C17 H17 107.8
C18 C17 H17 107.8
C17 C18 H18A 109.5
C17 C18 H18B 109.5
H18A C18 H18B 109.5
C17 C18 H18C 109.5
H18A C18 H18C 109.5
H18B C18 H18C 109.5
C17 C19 H19A 109.5
C17 C19 H19B 109.5
H19A C19 H19B 109.5
C17 C19 H19C 109.5
H19A C19 H19C 109.5
H19B C19 H19C 109.5
C12 C20 C22 112.8(4)
C12 C20 C21 113.7(4)
C22 C20 C21 108.6(4)
C12 C20 H20 107.1
C22 C20 H20 107.1
C21 C20 H20 107.1
C20 C21 H21A 109.5
C20 C21 H21B 109.5
H21A C21 H21B 109.5
C20 C21 H21C 109.5
H21A C21 H21C 109.5
H21B C21 H21C 109.5
C20 C22 H22A 109.5
C20 C22 H22B 109.5
H22A C22 H22B 109.5
C20 C22 H22C 109.5
H22A C22 H22C 109.5
H22B C22 H22C 109.5
N3 C31 H31A 109.5
N3 C31 H31B 109.5
H31A C31 H31B 109.5
N3 C31 H31C 109.5
H31A C31 H31C 109.5
H31B C31 H31C 109.5
N3 C32 H32A 109.5
N3 C32 H32B 109.5
H32A C32 H32B 109.5
N3 C32 H32C 109.5
H32A C32 H32C 109.5
H32B C32 H32C 109.5
N4 C33 C34 125.1(4)
N4 C33 H33 117.5
C34 C33 H33 117.5
C33 C34 C35 120.6(4)
C33 C34 H34 119.7
C35 C34 H34 119.7
N5 C35 C34 123.3(4)
N5 C35 C36 121.8(4)
C34 C35 C36 114.9(4)
C37 C36 C35 119.9(4)
C37 C36 H36 120.0
C35 C36 H36 120.0
N4 C37 C36 124.9(4)
N4 C37 H37 117.5
C36 C37 H37 117.5
N5 C38 H38A 109.5
N5 C38 H38B 109.5
H38A C38 H38B 109.5
N5 C38 H38C 109.5
H38A C38 H38C 109.5
H38B C38 H38C 109.5
N5 C39 H39A 109.5
N5 C39 H39B 109.5
H39A C39 H39B 109.5
N5 C39 H39C 109.5
H39A C39 H39C 109.5
H39B C39 H39C 109.5
C45 C40 N6 121.7(3)
C45 C40 C41 118.8(4)
N6 C40 C41 119.5(3)
C42 C41 C40 118.7(4)
C42 C41 C49 120.2(4)
C40 C41 C49 121.0(4)
C43 C42 C41 121.9(4)
C43 C42 H42 119.1
C41 C42 H42 119.1
C44 C43 C42 119.2(4)
C44 C43 H43 120.4
C42 C43 H43 120.4
C43 C44 C45 121.7(4)
C43 C44 H44 119.2
C45 C44 H44 119.2
C40 C45 C44 119.6(4)
C40 C45 C46 121.3(4)
C44 C45 C46 118.9(4)
C47 C46 C45 110.7(3)
C47 C46 C48 109.2(4)
C45 C46 C48 113.5(4)
C47 C46 H46 107.7
C45 C46 H46 107.7
C48 C46 H46 107.7
C46 C47 H47A 109.5
C46 C47 H47B 109.5
H47A C47 H47B 109.5
C46 C47 H47C 109.5
H47A C47 H47C 109.5
H47B C47 H47C 109.5
C46 C48 H48A 109.5
C46 C48 H48B 109.5
H48A C48 H48B 109.5
C46 C48 H48C 109.5
H48A C48 H48C 109.5
H48B C48 H48C 109.5
C41 C49 C51 114.5(4)
C41 C49 C50 110.4(3)
C51 C49 C50 108.9(3)
C41 C49 H49 107.6
C51 C49 H49 107.6
C50 C49 H49 107.6
C49 C50 H50A 109.5
C49 C50 H50B 109.5
H50A C50 H50B 109.5
C49 C50 H50C 109.5
H50A C50 H50C 109.5
H50B C50 H50C 109.5
C49 C51 H51A 109.5
C49 C51 H51B 109.5
H51A C51 H51B 109.5
C49 C51 H51C 109.5
H51A C51 H51C 109.5
H51B C51 H51C 109.5

loop_
_geom_bond_atom_site_label_1
_geom_bond_atom_site_label_2
_geom_bond_distance
Sc1 N6 1.920(3)
Sc1 N1 2.183(3)
Sc1 N2 2.188(3)
Sc1 N4 2.277(3)
Sc1 N3 2.372(3)
Sc1 Cu1 2.9255(8)
Cu1 N6 1.882(3)
Cu1 I1 2.4089(5)
N1 C2 1.353(4)
N1 C11 1.449(4)
N2 C4 1.313(5)
N2 C6 1.478(5)
N3 C7 1.477(5)
N3 C32 1.482(5)
N3 C31 1.489(5)
N4 C33 1.339(5)
N4 C37 1.342(4)
N5 C35 1.352(4)
N5 C39 1.452(5)
N5 C38 1.460(5)
N6 C40 1.411(4)
C1 C2 1.513(5)
C1 H1A 0.9600
C1 H1B 0.9600
C1 H1C 0.9600
C2 C3 1.379(5)
C3 C4 1.418(5)
C3 H3 0.9300
C4 C5 1.505(5)
C5 H5A 0.9600
C5 H5B 0.9600
C5 H5C 0.9600
C6 C7 1.516(6)
C6 H6A 0.9700
C6 H6B 0.9700
C7 H7A 0.9700
C7 H7B 0.9700
C11 C16 1.395(5)
C11 C12 1.412(6)
C12 C13 1.405(6)
C12 C20 1.497(6)
C13 C14 1.378(7)
C13 H13 0.9300
C14 C15 1.331(7)
C14 H14 0.9300
C15 C16 1.400(5)
C15 H15 0.9300
C16 C17 1.531(6)
C17 C19 1.527(6)
C17 C18 1.539(6)
C17 H17 0.9800
C18 H18A 0.9600
C18 H18B 0.9600
C18 H18C 0.9600
C19 H19A 0.9600
C19 H19B 0.9600
C19 H19C 0.9600
C20 C22 1.536(6)
C20 C21 1.565(6)
C20 H20 0.9800
C21 H21A 0.9600
C21 H21B 0.9600
C21 H21C 0.9600
C22 H22A 0.9600
C22 H22B 0.9600
C22 H22C 0.9600
C31 H31A 0.9600
C31 H31B 0.9600
C31 H31C 0.9600
C32 H32A 0.9600
C32 H32B 0.9600
C32 H32C 0.9600
C33 C34 1.367(5)
C33 H33 0.9300
C34 C35 1.376(5)
C34 H34 0.9300
C35 C36 1.417(5)
C36 C37 1.362(5)
C36 H36 0.9300
C37 H37 0.9300
C38 H38A 0.9600
C38 H38B 0.9600
C38 H38C 0.9600
C39 H39A 0.9600
C39 H39B 0.9600
C39 H39C 0.9600
C40 C45 1.402(5)
C40 C41 1.420(5)
C41 C42 1.404(5)
C41 C49 1.507(5)
C42 C43 1.375(6)
C42 H42 0.9300
C43 C44 1.362(6)
C43 H43 0.9300
C44 C45 1.404(5)
C44 H44 0.9300
C45 C46 1.512(5)
C46 C47 1.506(5)
C46 C48 1.530(5)
C46 H46 0.9800
C47 H47A 0.9600
C47 H47B 0.9600
C47 H47C 0.9600
C48 H48A 0.9600
C48 H48B 0.9600
C48 H48C 0.9600
C49 C51 1.519(5)
C49 C50 1.541(5)
C49 H49 0.9800
C50 H50A 0.9600
C50 H50B 0.9600
C50 H50C 0.9600
C51 H51A 0.9600
C51 H51B 0.9600
C51 H51C 0.9600

loop_
_geom_torsion_atom_site_label_1
_geom_torsion_atom_site_label_2
_geom_torsion_atom_site_label_3
_geom_torsion_atom_site_label_4
_geom_torsion
N1 Sc1 Cu1 N6 95.93(15)
N2 Sc1 Cu1 N6 165.52(16)
N4 Sc1 Cu1 N6 -38.08(18)
N3 Sc1 Cu1 N6 -122.47(15)
N6 Sc1 Cu1 I1 176.91(14)
N1 Sc1 Cu1 I1 -87.16(10)
N2 Sc1 Cu1 I1 -17.57(11)
N4 Sc1 Cu1 I1 138.83(12)
N3 Sc1 Cu1 I1 54.44(9)
N6 Sc1 N1 C2 61.4(3)
N2 Sc1 N1 C2 -43.1(3)
N4 Sc1 N1 C2 168.5(3)
N3 Sc1 N1 C2 -104.4(3)
Cu1 Sc1 N1 C2 17.9(3)
N6 Sc1 N1 C11 -121.1(3)
N2 Sc1 N1 C11 134.3(3)
N4 Sc1 N1 C11 -14.0(3)
N3 Sc1 N1 C11 73.0(3)
Cu1 Sc1 N1 C11 -164.7(3)
N6 Sc1 N2 C4 -72.9(3)
N1 Sc1 N2 C4 40.3(3)
N4 Sc1 N2 C4 128.9(3)
N3 Sc1 N2 C4 178.3(3)
Cu1 Sc1 N2 C4 -82.3(3)
N6 Sc1 N2 C6 97.8(3)
N1 Sc1 N2 C6 -149.1(3)
N4 Sc1 N2 C6 -60.4(4)
N3 Sc1 N2 C6 -11.0(3)
Cu1 Sc1 N2 C6 88.3(3)
N6 Sc1 N3 C7 -68.9(3)
N1 Sc1 N3 C7 97.2(3)
N2 Sc1 N3 C7 32.5(2)
N4 Sc1 N3 C7 -171.0(3)
Cu1 Sc1 N3 C7 -33.8(2)
N6 Sc1 N3 C32 174.1(2)
N1 Sc1 N3 C32 -19.8(3)
N2 Sc1 N3 C32 -84.5(3)
N4 Sc1 N3 C32 71.9(3)
Cu1 Sc1 N3 C32 -150.8(2)
N6 Sc1 N3 C31 50.6(3)
N1 Sc1 N3 C31 -143.3(3)
N2 Sc1 N3 C31 152.0(3)
N4 Sc1 N3 C31 -51.6(3)
Cu1 Sc1 N3 C31 85.7(3)
N6 Sc1 N4 C33 175.6(3)
N1 Sc1 N4 C33 59.3(3)
N2 Sc1 N4 C33 -25.9(4)
N3 Sc1 N4 C33 -73.2(3)
Cu1 Sc1 N4 C33 -160.8(3)
N6 Sc1 N4 C37 -15.4(3)
N1 Sc1 N4 C37 -131.7(3)
N2 Sc1 N4 C37 143.1(3)
N3 Sc1 N4 C37 95.8(3)
Cu1 Sc1 N4 C37 8.2(3)
I1 Cu1 N6 C40 17.1(9)
Sc1 Cu1 N6 C40 -178.5(3)
I1 Cu1 N6 Sc1 -164.4(7)
N1 Sc1 N6 C40 73.4(5)
N2 Sc1 N6 C40 163.0(5)
N4 Sc1 N6 C40 -28.5(5)
N3 Sc1 N6 C40 -117.8(5)
Cu1 Sc1 N6 C40 176.9(6)
N1 Sc1 N6 Cu1 -103.56(13)
N2 Sc1 N6 Cu1 -13.95(15)
N4 Sc1 N6 Cu1 154.53(11)
N3 Sc1 N6 Cu1 65.28(14)
C11 N1 C2 C3 -151.9(4)
Sc1 N1 C2 C3 25.7(5)
C11 N1 C2 C1 26.7(5)
Sc1 N1 C2 C1 -155.7(3)
N1 C2 C3 C4 17.1(7)
C1 C2 C3 C4 -161.5(4)
C6 N2 C4 C3 171.4(4)
Sc1 N2 C4 C3 -17.9(5)
C6 N2 C4 C5 -6.5(6)
Sc1 N2 C4 C5 164.2(3)
C2 C3 C4 N2 -21.9(7)
C2 C3 C4 C5 156.1(4)
C4 N2 C6 C7 158.1(4)
Sc1 N2 C6 C7 -12.9(4)
C32 N3 C7 C6 65.4(4)
C31 N3 C7 C6 -177.1(3)
Sc1 N3 C7 C6 -52.1(4)
N2 C6 C7 N3 45.2(5)
C2 N1 C11 C16 -96.0(4)
Sc1 N1 C11 C16 86.5(4)
C2 N1 C11 C12 85.9(4)
Sc1 N1 C11 C12 -91.6(4)
C16 C11 C12 C13 -2.3(6)
N1 C11 C12 C13 175.9(3)
C16 C11 C12 C20 177.5(4)
N1 C11 C12 C20 -4.3(6)
C11 C12 C13 C14 -0.2(7)
C20 C12 C13 C14 179.9(4)
C12 C13 C14 C15 0.8(8)
C13 C14 C15 C16 1.1(8)
C12 C11 C16 C15 4.1(6)
N1 C11 C16 C15 -174.0(3)
C12 C11 C16 C17 -175.0(4)
N1 C11 C16 C17 6.9(6)
C14 C15 C16 C11 -3.5(7)
C14 C15 C16 C17 175.6(4)
C11 C16 C17 C19 -116.2(4)
C15 C16 C17 C19 64.7(5)
C11 C16 C17 C18 120.5(4)
C15 C16 C17 C18 -58.6(5)
C13 C12 C20 C22 81.3(5)
C11 C12 C20 C22 -98.5(5)
C13 C12 C20 C21 -42.9(6)
C11 C12 C20 C21 137.3(4)
C37 N4 C33 C34 -3.4(6)
Sc1 N4 C33 C34 165.9(3)
N4 C33 C34 C35 -0.1(7)
C39 N5 C35 C34 -178.0(4)
C38 N5 C35 C34 4.8(6)
C39 N5 C35 C36 0.6(6)
C38 N5 C35 C36 -176.6(4)
C33 C34 C35 N5 -177.2(4)
C33 C34 C35 C36 4.1(6)
N5 C35 C36 C37 176.7(4)
C34 C35 C36 C37 -4.6(6)
C33 N4 C37 C36 2.9(6)
Sc1 N4 C37 C36 -167.6(3)
C35 C36 C37 N4 1.1(6)
Cu1 N6 C40 C45 -86.0(3)
Sc1 N6 C40 C45 97.1(6)
Cu1 N6 C40 C41 95.5(3)
Sc1 N6 C40 C41 -81.3(6)
C45 C40 C41 C42 -4.1(5)
N6 C40 C41 C42 174.4(3)
C45 C40 C41 C49 171.7(3)
N6 C40 C41 C49 -9.8(5)
C40 C41 C42 C43 1.5(6)
C49 C41 C42 C43 -174.3(4)
C41 C42 C43 C44 2.0(7)
C42 C43 C44 C45 -2.9(7)
N6 C40 C45 C44 -175.2(3)
C41 C40 C45 C44 3.3(5)
N6 C40 C45 C46 9.2(5)
C41 C40 C45 C46 -172.4(3)
C43 C44 C45 C40 0.2(6)
C43 C44 C45 C46 176.0(4)
C40 C45 C46 C47 97.8(4)
C44 C45 C46 C47 -77.9(5)
C40 C45 C46 C48 -138.9(4)
C44 C45 C46 C48 45.4(5)
C42 C41 C49 C51 -30.2(5)
C40 C41 C49 C51 154.1(3)
C42 C41 C49 C50 93.0(4)
C40 C41 C49 C50 -82.7(4)

loop_
_platon_squeeze_void_nr
_platon_squeeze_void_average_x
_platon_squeeze_void_average_y
_platon_squeeze_void_average_z
_platon_squeeze_void_volume
_platon_squeeze_void_count_electrons
_platon_squeeze_void_content
1 0.020 0.000 0.500 861 288 ' '
2 -0.079 0.500 0.000 861 288 ' '
